data_1565360
loop_
_publ_author_name
'Maurya, Devesh'
'Karmakar, Joy'
'Sahoo, Padmini'
'Raut, Ravindra K.'
'Majumdar, Moumita'

_publ_section_title
;
 Versatile binding modes of acyclic N2X2 (X&#x00A0;=&#x00A0;O, S and P)
 ligands towards [GeCl]+ and AuCl units
;
_journal_name_full 'Inorganica Chimica Acta'
_journal_page_first 119380
_journal_paper_doi 10.1016/j.ica.2019.119380
_journal_volume 503
_journal_year 2020
_chemical_formula_sum 'C48 H50 Au2 Cl2 N2 O2 P2'
_chemical_formula_weight 1213.67
_space_group_crystal_system orthorhombic
_space_group_IT_number 33
_space_group_name_Hall 'P 2c -2n'
_space_group_name_H-M_alt 'P n a 21'
_atom_sites_solution_hydrogens geom
_audit_creation_method SHELXL-2017/1
_cell_angle_alpha 90
_cell_angle_beta 90
_cell_angle_gamma 90
_cell_formula_units_Z 4
_cell_length_a 14.874(3)
_cell_length_b 33.097(7)
_cell_length_c 9.0150(18)
_cell_measurement_reflns_used 9905
_cell_measurement_temperature 100(2)
_cell_measurement_theta_max 72.35
_cell_measurement_theta_min 2.97
_cell_volume 4437.9(16)
_computing_cell_refinement 'Bruker SAINT'
_computing_data_collection 'Bruker APEX2'
_computing_data_reduction 'Bruker SAINT'
_computing_molecular_graphics 'Bruker SHELXTL'
_computing_publication_material 'Bruker SHELXTL'
_computing_structure_refinement 'SHELXL-2014 (Sheldrick 2014)'
_computing_structure_solution 'SHELXS-97 (Sheldrick 2008)'
_diffrn_ambient_temperature 100(2)
_diffrn_measured_fraction_theta_full 0.999
_diffrn_measured_fraction_theta_max 0.995
_diffrn_measurement_device_type 'Bruker APEX-II CCD'
_diffrn_measurement_method '\f and \w scans'
_diffrn_radiation_type CuK\a
_diffrn_radiation_wavelength 1.54178
_diffrn_reflns_av_R_equivalents 0.0552
_diffrn_reflns_av_unetI/netI 0.0407
_diffrn_reflns_Laue_measured_fraction_full 0.999
_diffrn_reflns_Laue_measured_fraction_max 0.995
_diffrn_reflns_limit_h_max 15
_diffrn_reflns_limit_h_min -18
_diffrn_reflns_limit_k_max 40
_diffrn_reflns_limit_k_min -40
_diffrn_reflns_limit_l_max 11
_diffrn_reflns_limit_l_min -11
_diffrn_reflns_number 50899
_diffrn_reflns_point_group_measured_fraction_full 0.999
_diffrn_reflns_point_group_measured_fraction_max 0.996
_diffrn_reflns_theta_full 67.679
_diffrn_reflns_theta_max 72.521
_diffrn_reflns_theta_min 2.670
_exptl_absorpt_coefficient_mu 14.361
_exptl_absorpt_correction_T_max 0.7536
_exptl_absorpt_correction_T_min 0.3463
_exptl_absorpt_correction_type multi-scan
_exptl_absorpt_process_details
'SADABS-2016/2 Reference: Krause, L., Herbst-Irmer, R., Sheldrick G.M. & Stalke D. J. Appl. Cryst. 48 (2015) 3-10'
_exptl_crystal_colour colourless
_exptl_crystal_density_diffrn 1.816
_exptl_crystal_description block
_exptl_crystal_F_000 2360
_exptl_crystal_size_max 0.2
_exptl_crystal_size_mid 0.09
_exptl_crystal_size_min 0.05
_refine_diff_density_max 1.551
_refine_diff_density_min -1.240
_refine_diff_density_rms 0.146
_refine_ls_abs_structure_details
;
 Refined as an inversion twin.
;
_refine_ls_abs_structure_Flack 0.181(13)
_refine_ls_extinction_coef .
_refine_ls_extinction_method none
_refine_ls_goodness_of_fit_ref 0.967
_refine_ls_hydrogen_treatment constr
_refine_ls_matrix_type full
_refine_ls_number_parameters 434
_refine_ls_number_reflns 8641
_refine_ls_number_restraints 1
_refine_ls_restrained_S_all 0.967
_refine_ls_R_factor_all 0.0311
_refine_ls_R_factor_gt 0.0307
_refine_ls_shift/su_max 0.058
_refine_ls_shift/su_mean 0.001
_refine_ls_structure_factor_coef Fsqd
_refine_ls_weighting_details 'w=1/[\s^2^(Fo^2^)+(0.0465P)^2^+20.5421P] where P=(Fo^2^+2Fc^2^)/3'
_refine_ls_weighting_scheme calc
_refine_ls_wR_factor_gt 0.0803
_refine_ls_wR_factor_ref 0.0813
_reflns_Friedel_coverage 0.875
_reflns_Friedel_fraction_full 0.999
_reflns_Friedel_fraction_max 0.996
_reflns_number_gt 8552
_reflns_number_total 8641
_reflns_threshold_expression 'I > 2\s(I)'
_cod_data_source_file 4.cif
_cod_data_source_block 4
_cod_original_cell_volume 4438.1(15)
_cod_database_code 1565360
_shelx_shelxl_version_number 2017/1
_shelx_space_group_comment
;
The symmetry employed for this shelxl refinement is uniquely defined
by the following loop, which should always be used as a source of
symmetry information in preference to the above space-group names.
They are only intended as comments.
;

loop_
_space_group_symop_operation_xyz
'x, y, z'
'-x, -y, z+1/2'
'x+1/2, -y+1/2, z'
'-x+1/2, y+1/2, z+1/2'

loop_
_atom_site_label
_atom_site_type_symbol
_atom_site_fract_x
_atom_site_fract_y
_atom_site_fract_z
_atom_site_U_iso_or_equiv
_atom_site_adp_type
_atom_site_occupancy
_atom_site_site_symmetry_order
_atom_site_calc_flag
_atom_site_refinement_flags_posn
_atom_site_refinement_flags_adp
_atom_site_refinement_flags_occupancy
_atom_site_disorder_assembly
_atom_site_disorder_group
Au1 Au 0.45852(2) 0.26887(2) 0.93770(4) 0.01720(9) Uani 1 1 d . . . . .
Au2 Au 0.33306(2) 0.06342(2) 0.52542(4) 0.02207(10) Uani 1 1 d . . . . .
C1 C 0.4037(5) 0.0912(2) 0.1919(10) 0.0183(16) Uani 1 1 d . . . . .
C2 C 0.3904(7) 0.1107(3) 0.0555(11) 0.031(2) Uani 1 1 d . . . . .
H2 H 0.360013 0.135225 0.050267 0.037 Uiso 1 1 calc R U . . .
C3 C 0.4234(8) 0.0927(3) -0.0691(13) 0.038(2) Uani 1 1 d . . . . .
H3 H 0.417006 0.105830 -0.159629 0.045 Uiso 1 1 calc R U . . .
C4 C 0.4662(7) 0.0554(3) -0.0662(15) 0.034(2) Uani 1 1 d . . . . .
H4 H 0.486498 0.043570 -0.153592 0.040 Uiso 1 1 calc R U . . .
C5 C 0.4778(7) 0.0366(3) 0.0647(13) 0.036(2) Uani 1 1 d . . . . .
H5 H 0.506494 0.011689 0.067621 0.043 Uiso 1 1 calc R U . . .
C6 C 0.4475(7) 0.0541(3) 0.1962(13) 0.033(2) Uani 1 1 d . . . . .
H6 H 0.456479 0.041076 0.286299 0.040 Uiso 1 1 calc R U . . .
C7 C 0.2794(5) 0.1488(3) 0.3355(10) 0.0214(17) Uani 1 1 d . . . . .
C8 C 0.1912(6) 0.1389(3) 0.3770(11) 0.0244(18) Uani 1 1 d . . . . .
H8 H 0.179130 0.113865 0.419036 0.029 Uiso 1 1 calc R U . . .
C9 C 0.1213(6) 0.1666(3) 0.3555(11) 0.0276(19) Uani 1 1 d . . . . .
H9 H 0.062568 0.159898 0.381318 0.033 Uiso 1 1 calc R U . . .
C10 C 0.1413(6) 0.2048(3) 0.2937(11) 0.0261(19) Uani 1 1 d . . . . .
H10 H 0.095461 0.223592 0.281140 0.031 Uiso 1 1 calc R U . . .
C11 C 0.2274(6) 0.2147(3) 0.2519(10) 0.0234(18) Uani 1 1 d . . . . .
H11 H 0.239284 0.239612 0.208583 0.028 Uiso 1 1 calc R U . . .
C12 C 0.2966(6) 0.1871(3) 0.2750(12) 0.0262(19) Uani 1 1 d . . . . .
H12 H 0.355193 0.194154 0.250010 0.031 Uiso 1 1 calc R U . . .
C13 C 0.4646(5) 0.1443(2) 0.4264(13) 0.0242(18) Uani 1 1 d . . . . .
C14 C 0.5432(6) 0.1448(3) 0.3378(12) 0.0254(19) Uani 1 1 d . . . . .
H14 H 0.544810 0.129967 0.250109 0.030 Uiso 1 1 calc R U . . .
C15 C 0.6179(6) 0.1670(3) 0.3805(12) 0.029(2) Uani 1 1 d . . . . .
H15 H 0.669050 0.167373 0.321215 0.035 Uiso 1 1 calc R U . . .
C16 C 0.6159(6) 0.1886(3) 0.5108(14) 0.032(2) Uani 1 1 d . . . . .
H16 H 0.666774 0.202842 0.540238 0.039 Uiso 1 1 calc R U . . .
C17 C 0.5404(6) 0.1897(3) 0.5983(12) 0.028(2) Uani 1 1 d . . . . .
H17 H 0.539815 0.205063 0.684634 0.034 Uiso 1 1 calc R U . . .
C18 C 0.4643(6) 0.1675(3) 0.5567(11) 0.0232(19) Uani 1 1 d . . . . .
C19 C 0.3810(6) 0.1707(3) 0.6478(10) 0.0241(18) Uani 1 1 d . . . . .
H19 H 0.337966 0.150376 0.640580 0.029 Uiso 1 1 calc R U . . .
C20 C 0.2829(6) 0.2002(3) 0.8135(10) 0.0259(19) Uani 1 1 d . . . . .
H20A H 0.294571 0.201236 0.919303 0.031 Uiso 1 1 calc R U . . .
H20B H 0.250465 0.175377 0.792794 0.031 Uiso 1 1 calc R U . . .
C21 C 0.2260(7) 0.2359(3) 0.7691(13) 0.030(2) Uani 1 1 d . . . . .
H21A H 0.215716 0.234884 0.662904 0.036 Uiso 1 1 calc R U . . .
H21B H 0.167992 0.233791 0.817747 0.036 Uiso 1 1 calc R U . . .
C22 C 0.2175(6) 0.2988(2) 0.8805(10) 0.0197(16) Uani 1 1 d . . . . .
H22 H 0.160106 0.290380 0.907487 0.024 Uiso 1 1 calc R U . . .
C23 C 0.2471(6) 0.3396(2) 0.9268(12) 0.0220(16) Uani 1 1 d . . . . .
C24 C 0.1838(6) 0.3635(3) 0.9985(13) 0.033(2) Uani 1 1 d . . . . .
H24 H 0.126184 0.353405 1.013502 0.039 Uiso 1 1 calc R U . . .
C25 C 0.2038(7) 0.4018(3) 1.0479(14) 0.035(2) Uani 1 1 d . . . . .
H25 H 0.159598 0.417371 1.093157 0.041 Uiso 1 1 calc R U . . .
C26 C 0.2881(6) 0.4169(2) 1.0306(14) 0.0301(19) Uani 1 1 d . . . . .
H26 H 0.302015 0.442404 1.067285 0.036 Uiso 1 1 calc R U . . .
C27 C 0.3541(6) 0.3942(3) 0.9578(12) 0.0261(19) Uani 1 1 d . . . . .
H27 H 0.411343 0.404994 0.945123 0.031 Uiso 1 1 calc R U . . .
C28 C 0.3347(6) 0.3552(3) 0.9033(9) 0.0190(17) Uani 1 1 d . . . . .
C29 C 0.3998(5) 0.3222(3) 0.6196(9) 0.0188(16) Uani 1 1 d . . . . .
C30 C 0.4223(6) 0.2870(3) 0.5431(12) 0.0269(19) Uani 1 1 d . . . . .
H30 H 0.447475 0.265183 0.593269 0.032 Uiso 1 1 calc R U . . .
C31 C 0.4067(7) 0.2847(3) 0.3918(12) 0.038(3) Uani 1 1 d . . . . .
H31 H 0.419788 0.260930 0.341500 0.046 Uiso 1 1 calc R U . . .
C32 C 0.3735(7) 0.3159(4) 0.3172(11) 0.040(3) Uani 1 1 d . . . . .
H32 H 0.366477 0.314001 0.214967 0.048 Uiso 1 1 calc R U . . .
C33 C 0.3489(7) 0.3514(4) 0.3889(13) 0.039(3) Uani 1 1 d . . . . .
H33 H 0.324208 0.372848 0.336117 0.047 Uiso 1 1 calc R U . . .
C34 C 0.3623(6) 0.3542(3) 0.5440(11) 0.0241(18) Uani 1 1 d . . . . .
H34 H 0.345860 0.377562 0.594632 0.029 Uiso 1 1 calc R U . . .
C35 C 0.5221(5) 0.3599(2) 0.8287(10) 0.0183(16) Uani 1 1 d . . . . .
C36 C 0.5727(6) 0.3589(3) 0.9612(10) 0.0254(18) Uani 1 1 d . . . . .
H36 H 0.558472 0.340229 1.034486 0.031 Uiso 1 1 calc R U . . .
C37 C 0.6438(6) 0.3857(3) 0.9832(11) 0.030(2) Uani 1 1 d . . . . .
H37 H 0.675628 0.385636 1.071942 0.036 Uiso 1 1 calc R U . . .
C38 C 0.6664(6) 0.4125(3) 0.8694(12) 0.028(2) Uani 1 1 d . . . . .
H38 H 0.713904 0.430449 0.882253 0.034 Uiso 1 1 calc R U . . .
C39 C 0.6192(6) 0.4126(3) 0.7395(11) 0.0241(18) Uani 1 1 d . . . . .
H39 H 0.635575 0.430597 0.664972 0.029 Uiso 1 1 calc R U . . .
C40 C 0.5483(6) 0.3870(3) 0.7161(11) 0.0231(18) Uani 1 1 d . . . . .
H40 H 0.517640 0.387438 0.626173 0.028 Uiso 1 1 calc R U . . .
Cl1 Cl 0.49948(14) 0.21383(6) 1.0764(2) 0.0246(4) Uani 1 1 d . . . . .
Cl2 Cl 0.29669(17) 0.01011(6) 0.6737(3) 0.0318(5) Uani 1 1 d . . . . .
N007 N 0.2659(5) 0.2746(2) 0.8063(8) 0.0182(14) Uani 1 1 d . . . . .
N00I N 0.3671(6) 0.1999(2) 0.7344(9) 0.0265(16) Uani 1 1 d . . . . .
P1 P 0.36904(14) 0.11323(6) 0.3693(2) 0.0182(4) Uani 1 1 d . . . . .
P2 P 0.42570(14) 0.32593(6) 0.8177(2) 0.0153(4) Uani 1 1 d . . . . .

loop_
_atom_site_aniso_label
_atom_site_aniso_U_11
_atom_site_aniso_U_22
_atom_site_aniso_U_33
_atom_site_aniso_U_23
_atom_site_aniso_U_13
_atom_site_aniso_U_12
Au1 0.01473(15) 0.01605(14) 0.02082(16) 0.00203(13) 0.00408(14) 0.00287(11)
Au2 0.02020(17) 0.01811(15) 0.02788(18) -0.00143(14) -0.00052(15) 0.00135(12)
C1 0.013(4) 0.022(4) 0.021(4) -0.006(3) -0.006(3) 0.000(3)
C2 0.031(5) 0.025(4) 0.036(6) -0.001(4) -0.004(4) 0.009(4)
C3 0.054(6) 0.042(5) 0.018(4) 0.004(5) 0.006(5) 0.013(5)
C4 0.036(5) 0.037(5) 0.028(5) -0.008(5) 0.006(5) -0.003(4)
C5 0.034(5) 0.027(5) 0.046(7) -0.011(4) 0.010(5) 0.006(4)
C6 0.039(6) 0.023(4) 0.038(6) -0.003(4) -0.004(5) 0.005(4)
C7 0.007(4) 0.032(4) 0.025(4) -0.006(4) -0.001(3) 0.010(3)
C8 0.017(4) 0.025(4) 0.030(4) 0.002(4) 0.001(4) -0.006(3)
C9 0.017(4) 0.041(5) 0.026(5) -0.003(4) -0.002(4) -0.002(4)
C10 0.015(4) 0.026(4) 0.038(5) -0.004(4) 0.000(4) 0.006(3)
C11 0.022(4) 0.023(4) 0.025(4) 0.002(3) -0.001(4) 0.002(3)
C12 0.016(4) 0.024(4) 0.039(5) 0.003(4) 0.010(4) -0.002(3)
C13 0.018(4) 0.022(4) 0.033(5) -0.001(4) -0.013(4) 0.010(3)
C14 0.021(4) 0.024(4) 0.032(5) 0.000(4) -0.003(4) 0.004(3)
C15 0.020(4) 0.030(5) 0.037(5) 0.000(4) 0.003(4) 0.002(4)
C16 0.022(4) 0.031(4) 0.044(6) -0.006(5) -0.008(5) 0.004(4)
C17 0.024(5) 0.028(5) 0.032(5) -0.002(4) -0.005(4) 0.000(4)
C18 0.021(4) 0.021(4) 0.027(5) -0.003(3) -0.005(3) 0.003(3)
C19 0.023(4) 0.018(4) 0.032(5) 0.003(3) -0.001(4) 0.001(3)
C20 0.030(5) 0.024(4) 0.024(4) -0.003(3) 0.005(4) -0.016(4)
C21 0.023(5) 0.027(5) 0.040(6) -0.003(4) 0.006(4) -0.008(4)
C22 0.014(4) 0.019(4) 0.026(4) 0.000(3) 0.004(3) 0.003(3)
C23 0.022(4) 0.019(3) 0.026(4) 0.001(4) -0.002(4) 0.006(3)
C24 0.017(4) 0.027(4) 0.054(7) -0.004(4) 0.010(4) 0.002(3)
C25 0.026(5) 0.025(4) 0.052(7) -0.006(5) 0.005(5) 0.003(4)
C26 0.030(5) 0.016(4) 0.044(5) -0.001(4) 0.008(5) 0.003(3)
C27 0.024(4) 0.021(4) 0.033(5) 0.001(4) 0.000(4) -0.008(3)
C28 0.019(4) 0.022(4) 0.017(4) 0.002(3) 0.003(3) 0.004(3)
C29 0.015(4) 0.025(4) 0.016(4) -0.003(3) 0.006(3) -0.008(3)
C30 0.023(4) 0.027(4) 0.031(5) -0.005(4) 0.002(4) -0.016(3)
C31 0.032(5) 0.042(6) 0.040(6) -0.020(5) 0.019(4) -0.022(5)
C32 0.034(6) 0.068(8) 0.018(4) -0.001(5) 0.007(4) -0.036(6)
C33 0.021(5) 0.059(7) 0.039(6) 0.018(5) -0.005(4) -0.012(5)
C34 0.022(4) 0.027(4) 0.023(5) 0.005(4) -0.004(4) -0.004(3)
C35 0.013(4) 0.020(4) 0.022(4) -0.001(3) -0.001(3) 0.000(3)
C36 0.029(5) 0.030(4) 0.017(4) -0.001(3) -0.001(4) 0.002(4)
C37 0.018(4) 0.040(5) 0.032(5) -0.001(4) -0.009(4) 0.002(4)
C38 0.025(5) 0.022(4) 0.037(5) -0.004(4) 0.001(4) -0.001(3)
C39 0.016(4) 0.023(4) 0.033(5) 0.001(3) 0.006(4) -0.005(3)
C40 0.018(4) 0.025(4) 0.026(5) 0.005(4) 0.001(3) 0.000(3)
Cl1 0.0220(10) 0.0198(9) 0.0322(11) 0.0067(7) 0.0028(8) 0.0050(7)
Cl2 0.0357(12) 0.0186(9) 0.0412(12) 0.0008(8) 0.0053(10) -0.0003(9)
N007 0.013(3) 0.024(3) 0.018(3) 0.003(3) 0.005(3) -0.002(3)
N00I 0.030(4) 0.021(4) 0.029(4) 0.000(3) -0.001(3) -0.001(3)
P1 0.0144(9) 0.0176(9) 0.0225(10) -0.0009(8) -0.0001(8) 0.0021(7)
P2 0.0159(9) 0.0138(8) 0.0163(9) 0.0010(7) 0.0038(8) 0.0002(7)

loop_
_atom_type_symbol
_atom_type_description
_atom_type_scat_dispersion_real
_atom_type_scat_dispersion_imag
_atom_type_scat_source
C C 0.0181 0.0091 'International Tables Vol C Tables 4.2.6.8 and 6.1.1.4'
H H 0.0000 0.0000 'International Tables Vol C Tables 4.2.6.8 and 6.1.1.4'
N N 0.0311 0.0180 'International Tables Vol C Tables 4.2.6.8 and 6.1.1.4'
O O 0.0492 0.0322 'International Tables Vol C Tables 4.2.6.8 and 6.1.1.4'
P P 0.2955 0.4335 'International Tables Vol C Tables 4.2.6.8 and 6.1.1.4'
Cl Cl 0.3639 0.7018 'International Tables Vol C Tables 4.2.6.8 and 6.1.1.4'
Au Au -4.4197 7.2980 'International Tables Vol C Tables 4.2.6.8 and 6.1.1.4'

loop_
_geom_angle_atom_site_label_1
_geom_angle_atom_site_label_2
_geom_angle_atom_site_label_3
_geom_angle
_geom_angle_site_symmetry_1
_geom_angle_site_symmetry_3
P2 Au1 Cl1 174.69(8) . .
P1 Au2 Cl2 176.75(8) . .
C6 C1 C2 119.8(9) . .
C6 C1 P1 117.4(8) . .
C2 C1 P1 122.8(6) . .
C3 C2 C1 118.0(9) . .
C3 C2 H2 121.0 . .
C1 C2 H2 121.0 . .
C2 C3 C4 122.6(11) . .
C2 C3 H3 118.7 . .
C4 C3 H3 118.7 . .
C5 C4 C3 119.1(11) . .
C5 C4 H4 120.5 . .
C3 C4 H4 120.5 . .
C4 C5 C6 120.8(9) . .
C4 C5 H5 119.6 . .
C6 C5 H5 119.6 . .
C5 C6 C1 119.7(10) . .
C5 C6 H6 120.2 . .
C1 C6 H6 120.2 . .
C8 C7 C12 119.0(8) . .
C8 C7 P1 119.6(7) . .
C12 C7 P1 121.3(6) . .
C9 C8 C7 120.5(8) . .
C9 C8 H8 119.8 . .
C7 C8 H8 119.8 . .
C8 C9 C10 118.8(8) . .
C8 C9 H9 120.6 . .
C10 C9 H9 120.6 . .
C11 C10 C9 121.2(8) . .
C11 C10 H10 119.4 . .
C9 C10 H10 119.4 . .
C10 C11 C12 119.5(8) . .
C10 C11 H11 120.3 . .
C12 C11 H11 120.3 . .
C11 C12 C7 121.0(8) . .
C11 C12 H12 119.5 . .
C7 C12 H12 119.5 . .
C18 C13 C14 118.0(8) . .
C18 C13 P1 122.8(7) . .
C14 C13 P1 119.2(8) . .
C15 C14 C13 120.6(9) . .
C15 C14 H14 119.7 . .
C13 C14 H14 119.7 . .
C16 C15 C14 119.7(9) . .
C16 C15 H15 120.1 . .
C14 C15 H15 120.1 . .
C15 C16 C17 121.5(9) . .
C15 C16 H16 119.3 . .
C17 C16 H16 119.3 . .
C16 C17 C18 119.6(10) . .
C16 C17 H17 120.2 . .
C18 C17 H17 120.2 . .
C17 C18 C13 120.6(9) . .
C17 C18 C19 119.3(8) . .
C13 C18 C19 120.1(8) . .
N00I C19 C18 122.1(8) . .
N00I C19 H19 119.0 . .
C18 C19 H19 119.0 . .
N00I C20 C21 111.2(7) . .
N00I C20 H20A 109.4 . .
C21 C20 H20A 109.4 . .
N00I C20 H20B 109.4 . .
C21 C20 H20B 109.4 . .
H20A C20 H20B 108.0 . .
N007 C21 C20 113.6(8) . .
N007 C21 H21A 108.8 . .
C20 C21 H21A 108.8 . .
N007 C21 H21B 108.8 . .
C20 C21 H21B 108.8 . .
H21A C21 H21B 107.7 . .
N007 C22 C23 123.7(8) . .
N007 C22 H22 118.2 . .
C23 C22 H22 118.2 . .
C24 C23 C28 118.9(8) . .
C24 C23 C22 116.7(8) . .
C28 C23 C22 124.4(8) . .
C25 C24 C23 122.0(9) . .
C25 C24 H24 119.0 . .
C23 C24 H24 119.0 . .
C26 C25 C24 120.1(9) . .
C26 C25 H25 119.9 . .
C24 C25 H25 119.9 . .
C25 C26 C27 120.3(9) . .
C25 C26 H26 119.9 . .
C27 C26 H26 119.9 . .
C26 C27 C28 120.7(8) . .
C26 C27 H27 119.7 . .
C28 C27 H27 119.7 . .
C27 C28 C23 118.1(8) . .
C27 C28 P2 118.6(7) . .
C23 C28 P2 123.2(6) . .
C34 C29 C30 119.7(9) . .
C34 C29 P2 121.1(7) . .
C30 C29 P2 119.2(7) . .
C31 C30 C29 119.4(10) . .
C31 C30 H30 120.3 . .
C29 C30 H30 120.3 . .
C32 C31 C30 121.3(10) . .
C32 C31 H31 119.4 . .
C30 C31 H31 119.4 . .
C31 C32 C33 121.3(10) . .
C31 C32 H32 119.3 . .
C33 C32 H32 119.3 . .
C34 C33 C32 118.6(11) . .
C34 C33 H33 120.7 . .
C32 C33 H33 120.7 . .
C29 C34 C33 119.7(10) . .
C29 C34 H34 120.2 . .
C33 C34 H34 120.2 . .
C40 C35 C36 118.5(8) . .
C40 C35 P2 124.7(7) . .
C36 C35 P2 116.8(7) . .
C37 C36 C35 120.7(8) . .
C37 C36 H36 119.7 . .
C35 C36 H36 119.7 . .
C38 C37 C36 118.8(9) . .
C38 C37 H37 120.6 . .
C36 C37 H37 120.6 . .
C39 C38 C37 120.4(9) . .
C39 C38 H38 119.8 . .
C37 C38 H38 119.8 . .
C38 C39 C40 121.8(9) . .
C38 C39 H39 119.1 . .
C40 C39 H39 119.1 . .
C39 C40 C35 119.7(9) . .
C39 C40 H40 120.2 . .
C35 C40 H40 120.2 . .
C22 N007 C21 116.5(7) . .
C19 N00I C20 117.0(8) . .
C7 P1 C13 104.8(4) . .
C7 P1 C1 108.7(4) . .
C13 P1 C1 104.6(4) . .
C7 P1 Au2 114.3(3) . .
C13 P1 Au2 115.1(3) . .
C1 P1 Au2 108.9(3) . .
C29 P2 C35 105.0(4) . .
C29 P2 C28 106.9(4) . .
C35 P2 C28 103.4(4) . .
C29 P2 Au1 117.5(3) . .
C35 P2 Au1 108.9(3) . .
C28 P2 Au1 113.9(3) . .

loop_
_geom_bond_atom_site_label_1
_geom_bond_atom_site_label_2
_geom_bond_distance
_geom_bond_site_symmetry_2
Au1 P2 2.2305(19) .
Au1 Cl1 2.292(2) .
Au2 P1 2.233(2) .
Au2 Cl2 2.279(2) .
C1 C6 1.388(13) .
C1 C2 1.404(13) .
C1 P1 1.832(9) .
C2 C3 1.364(15) .
C2 H2 0.9300 .
C3 C4 1.388(14) .
C3 H3 0.9300 .
C4 C5 1.345(18) .
C4 H4 0.9300 .
C5 C6 1.394(16) .
C5 H5 0.9300 .
C6 H6 0.9300 .
C7 C8 1.402(12) .
C7 C12 1.404(13) .
C7 P1 1.805(8) .
C8 C9 1.398(13) .
C8 H8 0.9300 .
C9 C10 1.415(14) .
C9 H9 0.9300 .
C10 C11 1.373(13) .
C10 H10 0.9300 .
C11 C12 1.392(13) .
C11 H11 0.9300 .
C12 H12 0.9300 .
C13 C18 1.403(14) .
C13 C14 1.417(14) .
C13 P1 1.829(9) .
C14 C15 1.387(13) .
C14 H14 0.9300 .
C15 C16 1.376(15) .
C15 H15 0.9300 .
C16 C17 1.372(15) .
C16 H16 0.9300 .
C17 C18 1.399(13) .
C17 H17 0.9300 .
C18 C19 1.490(13) .
C19 N00I 1.260(12) .
C19 H19 0.9300 .
C20 N00I 1.440(13) .
C20 C21 1.509(14) .
C20 H20A 0.9700 .
C20 H20B 0.9700 .
C21 N007 1.453(11) .
C21 H21A 0.9700 .
C21 H21B 0.9700 .
C22 N007 1.267(11) .
C22 C23 1.480(11) .
C22 H22 0.9300 .
C23 C24 1.391(13) .
C23 C28 1.418(12) .
C24 C25 1.375(14) .
C24 H24 0.9300 .
C25 C26 1.359(14) .
C25 H25 0.9300 .
C26 C27 1.398(13) .
C26 H26 0.9300 .
C27 C28 1.412(12) .
C27 H27 0.9300 .
C28 P2 1.835(8) .
C29 C34 1.378(13) .
C29 C30 1.396(12) .
C29 P2 1.831(9) .
C30 C31 1.386(16) .
C30 H30 0.9300 .
C31 C32 1.327(18) .
C31 H31 0.9300 .
C32 C33 1.389(19) .
C32 H32 0.9300 .
C33 C34 1.416(16) .
C33 H33 0.9300 .
C34 H34 0.9300 .
C35 C40 1.409(12) .
C35 C36 1.412(12) .
C35 P2 1.825(8) .
C36 C37 1.392(14) .
C36 H36 0.9300 .
C37 C38 1.399(15) .
C37 H37 0.9300 .
C38 C39 1.365(14) .
C38 H38 0.9300 .
C39 C40 1.370(12) .
C39 H39 0.9300 .
C40 H40 0.9300 .
